data_7153108
loop_
_publ_author_name
'Gordillo-Cruz, Raul E'
'Renter\'ia-G\'omez, Angel'
'Islas-J\'acome, Alejandro'
'Cortes-Garc\'ia, Carlos J'
'D\'iaz-Cervantes, Erik'
'Robles, Juvencio'
'G\'amez-Monta\~no, Roc\'io'

_publ_section_title
;
 Synthesis of 3-tetrazolylmethyl-azepino[4,5-b]indol-4-ones in two
 reaction steps: (Ugi-azide/N-acylation/SN2)/free radical cyclization and
 docking studies to a 5-Ht6 model.
;
_journal_issue 38
_journal_name_full 'Organic &amp; biomolecular chemistry'
_journal_page_first 6470
_journal_page_last 6476
_journal_paper_doi 10.1039/c3ob41349g
_journal_volume 11
_journal_year 2013
_chemical_formula_moiety 'C28 H25 Cl N6 O'
_chemical_formula_sum 'C28 H25 Cl N6 O'
_chemical_formula_weight 496.99
_chemical_name_systematic
;
 ?
;
_space_group_IT_number 14
_symmetry_cell_setting monoclinic
_symmetry_space_group_name_Hall '-P 2ybc'
_symmetry_space_group_name_H-M 'P 1 21/c 1'
_atom_sites_solution_hydrogens geom
_atom_sites_solution_primary direct
_atom_sites_solution_secondary difmap
_audit_creation_method SHELXL-97
_cell_angle_alpha 90.00
_cell_angle_beta 92.252(3)
_cell_angle_gamma 90.00
_cell_formula_units_Z 4
_cell_length_a 9.6249(18)
_cell_length_b 9.9872(19)
_cell_length_c 26.390(5)
_cell_measurement_reflns_used 2018
_cell_measurement_temperature 278(2)
_cell_measurement_theta_max 19.57
_cell_measurement_theta_min 2.56
_cell_volume 2534.8(8)
_computing_cell_refinement 'SMART V 5.625 (Bruker, 1999)'
_computing_data_collection 'SMART V 5.625 (Bruker, 1999)'
_computing_data_reduction 'SAINT V 6.23A (Bruker, 1999)'
_computing_molecular_graphics 'SHELXTL V 6.12 (Sheldrick, 2000)'
_computing_publication_material 'SHELXTL V 6.12 (Sheldrick, 2000)'
_computing_structure_refinement 'SHELXL-97 (Sheldrick, 2008)'
_computing_structure_solution 'SHELXS-97 (Sheldrick, 2008)'
_diffrn_ambient_temperature 278(2)
_diffrn_detector_area_resol_mean 0.83
_diffrn_measured_fraction_theta_full 0.998
_diffrn_measured_fraction_theta_max 0.998
_diffrn_measurement_device_type 'Bruker Smart APEX AXS CCD area detector 01-670'
_diffrn_measurement_method 'omega scans'
_diffrn_radiation_monochromator graphite
_diffrn_radiation_source 'fine-focus sealed tube'
_diffrn_radiation_type MoK\a
_diffrn_radiation_wavelength 0.71073
_diffrn_reflns_av_R_equivalents 0.1114
_diffrn_reflns_av_sigmaI/netI 0.1453
_diffrn_reflns_limit_h_max 11
_diffrn_reflns_limit_h_min -11
_diffrn_reflns_limit_k_max 12
_diffrn_reflns_limit_k_min -12
_diffrn_reflns_limit_l_max 31
_diffrn_reflns_limit_l_min -31
_diffrn_reflns_number 20525
_diffrn_reflns_theta_full 25.40
_diffrn_reflns_theta_max 25.40
_diffrn_reflns_theta_min 2.12
_exptl_absorpt_coefficient_mu 0.184
_exptl_absorpt_correction_T_max 0.9970
_exptl_absorpt_correction_T_min 0.9793
_exptl_absorpt_correction_type analytical
_exptl_absorpt_process_details 'SHELXTL V 6.12 (Sheldrick, 2000)'
_exptl_crystal_colour Colorless
_exptl_crystal_density_diffrn 1.302
_exptl_crystal_description Prism
_exptl_crystal_F_000 1040
_exptl_crystal_size_max 0.34
_exptl_crystal_size_mid 0.10
_exptl_crystal_size_min 0.03
_refine_diff_density_max 0.204
_refine_diff_density_min -0.146
_refine_diff_density_rms 0.027
_refine_ls_extinction_method none
_refine_ls_goodness_of_fit_ref 0.736
_refine_ls_hydrogen_treatment mixed
_refine_ls_matrix_type full
_refine_ls_number_parameters 330
_refine_ls_number_reflns 4659
_refine_ls_number_restraints 1
_refine_ls_restrained_S_all 0.736
_refine_ls_R_factor_all 0.1875
_refine_ls_R_factor_gt 0.0449
_refine_ls_shift/su_max 0.001
_refine_ls_shift/su_mean 0.000
_refine_ls_structure_factor_coef Fsqd
_refine_ls_weighting_details 'calc w=1/[\s^2^(Fo^2^)+(0.0005P)^2^+0.0000P] where P=(Fo^2^+2Fc^2^)/3'
_refine_ls_weighting_scheme calc
_refine_ls_wR_factor_gt 0.0416
_refine_ls_wR_factor_ref 0.0581
_reflns_number_gt 1494
_reflns_number_total 4659
_reflns_threshold_expression >2sigma(I)
_cod_data_source_file c3ob41349g.txt
_cod_data_source_block 084mgl11
_cod_depositor_comments
;
The following automatic conversions were performed:

'_symmetry_cell_setting' value 'Monoclinic' changed to 'monoclinic'
according to /home/saulius/struct/CIF-dictionaries/cif_core.dic
dictionary named 'cif_core.dic' version 2.4.2 from
2011-04-26.

'_exptl_absorpt_correction_type' value 'Analytical'
changed to 'analytical' according to
/home/saulius/struct/CIF-dictionaries/cif_core.dic dictionary named
'cif_core.dic' version 2.4.2 from 2011-04-26.

Automatic conversion script
Id: cif_fix_values 1891 2012-01-12 08:04:46Z andrius 
;
_cod_original_sg_symbol_H-M 'P 21/c'
_cod_database_code 7153108
_solved_by 'Simon Hernandez-Ortega'

loop_
_symmetry_equiv_pos_as_xyz
'x, y, z'
'-x, y+1/2, -z+1/2'
'-x, -y, -z'
'x, -y-1/2, z-1/2'

loop_
_atom_site_label
_atom_site_type_symbol
_atom_site_fract_x
_atom_site_fract_y
_atom_site_fract_z
_atom_site_U_iso_or_equiv
_atom_site_adp_type
_atom_site_occupancy
_atom_site_symmetry_multiplicity
_atom_site_calc_flag
_atom_site_refinement_flags
O1 O 0.5236(2) 0.6513(2) 0.71988(9) 0.0844(9) Uani 1 1 d .
Cl Cl 1.02306(10) 0.75227(12) 0.49323(4) 0.1172(4) Uani 1 1 d .
N1 N 0.8650(3) 0.7427(3) 0.82907(10) 0.0677(9) Uani 1 1 d D
H1 H 0.828(3) 0.685(2) 0.8506(9) 0.081 Uiso 1 1 d D
C2 C 0.7919(4) 0.8028(3) 0.78908(13) 0.0585(10) Uani 1 1 d .
C3 C 0.8813(4) 0.8750(3) 0.76150(12) 0.0544(10) Uani 1 1 d .
C4 C 1.1461(4) 0.9172(3) 0.77635(13) 0.0702(11) Uani 1 1 d .
H4 H 1.1576 0.9741 0.7489 0.084 Uiso 1 1 calc R
C5 C 1.2557(4) 0.8851(4) 0.80866(16) 0.0847(13) Uani 1 1 d .
H5 H 1.3431 0.9194 0.8023 0.102 Uiso 1 1 calc R
C6 C 1.2411(4) 0.8030(4) 0.85064(16) 0.0859(14) Uani 1 1 d .
H6 H 1.3178 0.7854 0.8721 0.103 Uiso 1 1 calc R
C7 C 1.1152(4) 0.7478(4) 0.86074(13) 0.0767(12) Uani 1 1 d .
H7 H 1.1051 0.6916 0.8885 0.092 Uiso 1 1 calc R
C8 C 1.0022(4) 0.7785(4) 0.82799(14) 0.0593(10) Uani 1 1 d .
C9 C 1.0161(4) 0.8618(4) 0.78585(13) 0.0568(10) Uani 1 1 d .
C10 C 0.6364(3) 0.7862(3) 0.78340(11) 0.0708(11) Uani 1 1 d .
H10A H 0.5921 0.8680 0.7942 0.085 Uiso 1 1 calc R
H10B H 0.6079 0.7147 0.8056 0.085 Uiso 1 1 calc R
C11 C 0.5857(3) 0.7542(4) 0.72960(14) 0.0600(11) Uani 1 1 d .
N12 N 0.6146(3) 0.8466(3) 0.69389(11) 0.0544(8) Uani 1 1 d .
C13 C 0.6909(3) 0.9728(3) 0.70458(11) 0.0608(10) Uani 1 1 d .
H13A H 0.6506 1.0161 0.7334 0.073 Uiso 1 1 calc R
H13B H 0.6776 1.0319 0.6756 0.073 Uiso 1 1 calc R
C14 C 0.8453(3) 0.9557(3) 0.71562(11) 0.0676(10) Uani 1 1 d .
H14A H 0.8859 0.9135 0.6866 0.081 Uiso 1 1 calc R
H14B H 0.8872 1.0436 0.7196 0.081 Uiso 1 1 calc R
C15 C 0.5705(3) 0.8157(3) 0.64148(12) 0.0586(10) Uani 1 1 d .
H15 H 0.5305 0.7255 0.6423 0.070 Uiso 1 1 calc R
C16 C 0.6899(3) 0.8076(4) 0.60571(13) 0.0549(10) Uani 1 1 d .
C17 C 0.7620(4) 0.6891(4) 0.60272(13) 0.0731(11) Uani 1 1 d .
H17 H 0.7394 0.6188 0.6240 0.088 Uiso 1 1 calc R
C18 C 0.8663(4) 0.6716(4) 0.56924(15) 0.0844(13) Uani 1 1 d .
H18 H 0.9141 0.5908 0.5679 0.101 Uiso 1 1 calc R
C19 C 0.8986(4) 0.7762(5) 0.53778(14) 0.0734(12) Uani 1 1 d .
C20 C 0.8309(4) 0.8943(4) 0.54066(14) 0.0832(13) Uani 1 1 d .
H20 H 0.8547 0.9649 0.5197 0.100 Uiso 1 1 calc R
C21 C 0.7264(4) 0.9109(4) 0.57459(14) 0.0733(12) Uani 1 1 d .
H21 H 0.6805 0.9926 0.5763 0.088 Uiso 1 1 calc R
C23 C 0.3136(4) 0.7240(4) 0.58027(16) 0.0621(10) Uani 1 1 d .
C24 C 0.2399(4) 0.6493(5) 0.61402(16) 0.0776(12) Uani 1 1 d .
C25 C 0.2154(5) 0.5176(5) 0.60131(19) 0.1070(17) Uani 1 1 d .
H25 H 0.1671 0.4635 0.6232 0.128 Uiso 1 1 calc R
C26 C 0.2605(5) 0.4648(5) 0.5572(2) 0.1179(19) Uani 1 1 d .
H26 H 0.2437 0.3751 0.5497 0.141 Uiso 1 1 calc R
C27 C 0.3310(4) 0.5433(5) 0.52346(16) 0.0986(15) Uani 1 1 d .
H27 H 0.3594 0.5066 0.4932 0.118 Uiso 1 1 calc R
C28 C 0.3595(4) 0.6761(4) 0.53456(16) 0.0720(12) Uani 1 1 d .
N29 N 0.3461(3) 0.8602(3) 0.59386(10) 0.0599(8) Uani 1 1 d .
N30 N 0.2600(3) 0.9632(4) 0.58224(11) 0.0761(10) Uani 1 1 d .
N31 N 0.3186(4) 1.0690(3) 0.60158(12) 0.0881(11) Uani 1 1 d .
N32 N 0.4413(3) 1.0373(3) 0.62669(11) 0.0773(10) Uani 1 1 d .
C33 C 0.4548(4) 0.9062(4) 0.62185(13) 0.0570(10) Uani 1 1 d .
C34 C 0.1879(3) 0.7082(4) 0.66254(13) 0.1062(15) Uani 1 1 d .
H34A H 0.2647 0.7203 0.6864 0.159 Uiso 1 1 calc R
H34B H 0.1213 0.6486 0.6766 0.159 Uiso 1 1 calc R
H34C H 0.1447 0.7932 0.6554 0.159 Uiso 1 1 calc R
C35 C 0.4325(3) 0.7632(3) 0.49748(11) 0.0913(13) Uani 1 1 d .
H35A H 0.5247 0.7831 0.5106 0.137 Uiso 1 1 calc R
H35B H 0.3816 0.8451 0.4924 0.137 Uiso 1 1 calc R
H35C H 0.4380 0.7171 0.4657 0.137 Uiso 1 1 calc R

loop_
_atom_site_aniso_label
_atom_site_aniso_U_11
_atom_site_aniso_U_22
_atom_site_aniso_U_33
_atom_site_aniso_U_23
_atom_site_aniso_U_13
_atom_site_aniso_U_12
O1 0.080(2) 0.083(2) 0.090(2) 0.0160(17) 0.0028(15) -0.0296(16)
Cl 0.0820(8) 0.1723(12) 0.0993(8) -0.0207(8) 0.0275(6) -0.0097(8)
N1 0.077(2) 0.074(3) 0.052(2) 0.0145(18) 0.0065(19) 0.006(2)
C2 0.055(3) 0.073(3) 0.047(2) 0.011(2) 0.000(2) 0.006(2)
C3 0.056(3) 0.063(3) 0.045(2) 0.011(2) 0.004(2) 0.000(2)
C4 0.062(3) 0.076(3) 0.072(3) -0.009(2) 0.001(2) 0.003(3)
C5 0.059(3) 0.100(4) 0.095(4) -0.024(3) -0.005(3) 0.005(3)
C6 0.073(3) 0.088(4) 0.094(4) -0.024(3) -0.027(3) 0.019(3)
C7 0.086(3) 0.073(3) 0.069(3) -0.012(2) -0.020(3) 0.027(3)
C8 0.058(3) 0.061(3) 0.059(3) -0.006(2) 0.006(2) 0.012(2)
C9 0.054(3) 0.064(3) 0.053(3) -0.005(2) 0.006(2) 0.005(2)
C10 0.065(3) 0.092(3) 0.056(3) 0.017(2) 0.005(2) -0.002(2)
C11 0.050(3) 0.072(3) 0.058(3) 0.015(3) 0.006(2) 0.000(2)
N12 0.0557(19) 0.055(2) 0.053(2) 0.0024(18) -0.0019(17) -0.0020(17)
C13 0.072(3) 0.060(3) 0.050(2) 0.006(2) -0.002(2) -0.001(2)
C14 0.064(3) 0.075(3) 0.064(3) 0.009(2) 0.001(2) -0.007(2)
C15 0.064(3) 0.057(3) 0.055(2) 0.002(2) 0.000(2) -0.002(2)
C16 0.059(3) 0.055(3) 0.051(2) 0.004(2) -0.003(2) 0.004(2)
C17 0.084(3) 0.063(3) 0.073(3) 0.008(2) 0.009(2) 0.014(2)
C18 0.077(3) 0.083(4) 0.094(4) -0.003(3) 0.012(3) 0.014(3)
C19 0.056(3) 0.101(4) 0.063(3) -0.004(3) 0.006(2) -0.003(3)
C20 0.081(3) 0.093(4) 0.076(3) 0.014(3) 0.003(3) -0.009(3)
C21 0.072(3) 0.067(3) 0.082(3) 0.009(3) 0.010(2) 0.008(2)
C23 0.068(3) 0.052(3) 0.065(3) -0.001(3) -0.010(2) 0.003(2)
C24 0.074(3) 0.081(4) 0.076(3) 0.007(3) -0.014(3) -0.016(3)
C25 0.100(4) 0.096(5) 0.124(5) 0.022(4) -0.018(4) -0.028(3)
C26 0.131(5) 0.071(4) 0.149(6) -0.014(4) -0.023(4) -0.026(3)
C27 0.107(4) 0.079(4) 0.109(4) -0.029(3) -0.016(3) 0.005(3)
C28 0.079(3) 0.065(3) 0.071(3) -0.017(3) -0.013(3) 0.005(3)
N29 0.056(2) 0.059(2) 0.063(2) -0.0045(19) -0.0131(17) 0.010(2)
N30 0.077(3) 0.070(2) 0.079(2) -0.013(2) -0.0201(18) 0.024(2)
N31 0.095(3) 0.075(3) 0.091(3) -0.024(2) -0.029(2) 0.027(2)
N32 0.088(3) 0.057(2) 0.085(2) -0.013(2) -0.0228(19) 0.022(2)
C33 0.060(3) 0.057(3) 0.053(3) -0.002(2) -0.001(2) 0.013(2)
C34 0.091(3) 0.147(4) 0.081(3) 0.012(3) 0.012(3) -0.020(3)
C35 0.110(3) 0.097(3) 0.068(3) -0.007(3) 0.004(2) 0.010(3)

loop_
_atom_type_symbol
_atom_type_description
_atom_type_scat_dispersion_real
_atom_type_scat_dispersion_imag
_atom_type_scat_source
C C 0.0033 0.0016 'International Tables Vol C Tables 4.2.6.8 and 6.1.1.4'
H H 0.0000 0.0000 'International Tables Vol C Tables 4.2.6.8 and 6.1.1.4'
N N 0.0061 0.0033 'International Tables Vol C Tables 4.2.6.8 and 6.1.1.4'
O O 0.0106 0.0060 'International Tables Vol C Tables 4.2.6.8 and 6.1.1.4'
Cl Cl 0.1484 0.1585 'International Tables Vol C Tables 4.2.6.8 and 6.1.1.4'

loop_
_geom_angle_atom_site_label_1
_geom_angle_atom_site_label_2
_geom_angle_atom_site_label_3
_geom_angle
C8 N1 C2 109.4(3)
C3 C2 N1 109.0(3)
C3 C2 C10 130.8(3)
N1 C2 C10 120.1(3)
C2 C3 C9 107.0(3)
C2 C3 C14 126.4(3)
C9 C3 C14 126.5(3)
C5 C4 C9 117.9(4)
C4 C5 C6 122.4(4)
C7 C6 C5 120.8(4)
C6 C7 C8 117.7(4)
N1 C8 C7 131.1(4)
N1 C8 C9 107.1(3)
C7 C8 C9 121.7(4)
C4 C9 C8 119.5(4)
C4 C9 C3 133.2(4)
C8 C9 C3 107.3(3)
C2 C10 C11 113.4(3)
O1 C11 N12 122.9(4)
O1 C11 C10 121.0(3)
N12 C11 C10 116.1(3)
C11 N12 C15 117.0(3)
C11 N12 C13 124.1(3)
C15 N12 C13 118.9(3)
N12 C13 C14 114.6(3)
C3 C14 C13 114.5(3)
N12 C15 C33 112.4(3)
N12 C15 C16 113.6(3)
C33 C15 C16 112.7(3)
C21 C16 C17 118.1(3)
C21 C16 C15 123.3(4)
C17 C16 C15 118.5(4)
C18 C17 C16 122.0(4)
C17 C18 C19 118.6(4)
C20 C19 C18 120.5(4)
C20 C19 Cl 120.5(4)
C18 C19 Cl 118.9(4)
C19 C20 C21 120.4(4)
C16 C21 C20 120.5(4)
C24 C23 C28 124.4(4)
C24 C23 N29 117.6(4)
C28 C23 N29 118.1(4)
C25 C24 C23 116.6(4)
C25 C24 C34 121.3(5)
C23 C24 C34 122.1(4)
C26 C25 C24 121.4(5)
C25 C26 C27 120.7(5)
C28 C27 C26 120.4(5)
C27 C28 C23 116.6(4)
C27 C28 C35 120.7(4)
C23 C28 C35 122.6(4)
C33 N29 N30 108.8(3)
C33 N29 C23 128.4(3)
N30 N29 C23 122.6(3)
N31 N30 N29 106.2(3)
N30 N31 N32 110.9(3)
C33 N32 N31 105.6(3)
N32 C33 N29 108.4(3)
N32 C33 C15 129.3(4)
N29 C33 C15 122.2(4)

loop_
_geom_bond_atom_site_label_1
_geom_bond_atom_site_label_2
_geom_bond_distance
O1 C11 1.211(3)
Cl C19 1.728(4)
N1 C8 1.369(4)
N1 C2 1.383(4)
C2 C3 1.356(4)
C2 C10 1.508(3)
C3 C9 1.431(4)
C3 C14 1.484(3)
C4 C5 1.368(4)
C4 C9 1.400(4)
C5 C6 1.390(4)
C6 C7 1.367(4)
C7 C8 1.397(4)
C8 C9 1.399(4)
C10 C11 1.517(4)
C11 N12 1.355(3)
N12 C15 1.464(3)
N12 C13 1.480(3)
C13 C14 1.513(3)
C15 C33 1.510(4)
C15 C16 1.518(4)
C16 C21 1.373(4)
C16 C17 1.375(4)
C17 C18 1.375(4)
C18 C19 1.378(4)
C19 C20 1.351(4)
C20 C21 1.383(4)
C23 C24 1.379(4)
C23 C28 1.386(4)
C23 N29 1.437(4)
C24 C25 1.376(5)
C24 C34 1.512(4)
C25 C26 1.365(5)
C26 C27 1.384(5)
C27 C28 1.383(4)
C28 C35 1.505(4)
N29 C33 1.338(4)
N29 N30 1.349(3)
N30 N31 1.293(3)
N31 N32 1.368(3)
N32 C33 1.322(4)

loop_
_geom_hbond_atom_site_label_D
_geom_hbond_atom_site_label_H
_geom_hbond_atom_site_label_A
_geom_hbond_distance_DH
_geom_hbond_distance_HA
_geom_hbond_distance_DA
_geom_hbond_angle_DHA
_geom_hbond_site_symmetry_A
N1 H1 N31 0.893(10) 2.250(13) 3.121(4) 165(3) 2_646
